data_2236791
loop_
_publ_author_name
'Yu, Hong'
'Lei, Ke-Wei'

_publ_section_title
;
 1-(2-Cyanoethyl)-1<i>H</i>-imidazole-4,5-dicarbonitrile
;
_journal_coeditor_code ZS2228
_journal_issue 9
_journal_name_full 'Acta Crystallographica Section E'
_journal_page_first o2765
_journal_paper_doi 10.1107/S1600536812036252
_journal_volume 68
_journal_year 2012
_chemical_formula_iupac 'C8 H5 N5'
_chemical_formula_moiety 'C8 H5 N5'
_chemical_formula_sum 'C8 H5 N5'
_chemical_formula_weight 171.17
_chemical_name_common 1-(2-cyanoethyl)-4,5-dicyanoimidazole
_chemical_name_systematic
;
1-(2-Cyanoethyl)-1<i>H</i>-imidazole-4,5-dicarbonitrile
;
_space_group_IT_number 2
_symmetry_cell_setting triclinic
_symmetry_space_group_name_Hall '-P 1'
_symmetry_space_group_name_H-M 'P -1'
_atom_sites_solution_hydrogens geom
_atom_sites_solution_primary direct
_atom_sites_solution_secondary difmap
_audit_creation_method SHELXL-97
_cell_angle_alpha 77.865(9)
_cell_angle_beta 84.297(8)
_cell_angle_gamma 74.499(8)
_cell_formula_units_Z 2
_cell_length_a 6.4831(6)
_cell_length_b 6.7538(6)
_cell_length_c 10.4040(11)
_cell_measurement_reflns_used 1220
_cell_measurement_temperature 293(2)
_cell_measurement_theta_max 28.950
_cell_measurement_theta_min 3.1828
_cell_volume 428.71(7)
_computing_cell_refinement 'RAPID-AUTO (Rigaku, 1998)'
_computing_data_collection 'RAPID-AUTO (Rigaku, 1998)'
_computing_data_reduction 'CrystalRED (Rigaku/MSC, 2004)'
_computing_molecular_graphics 'SHELXTL (Sheldrick, 2008)'
_computing_publication_material 'SHELXL97 (Sheldrick, 2008)'
_computing_structure_refinement 'SHELXL97 (Sheldrick, 2008)'
_computing_structure_solution 'SHELXS97 (Sheldrick, 2008)'
_diffrn_ambient_temperature 293(2)
_diffrn_detector_area_resol_mean 16.1623
_diffrn_measured_fraction_theta_full 0.99
_diffrn_measured_fraction_theta_max 0.99
_diffrn_measurement_device_type 'Rigaku R-AXIS RAPID CCD'
_diffrn_measurement_method '\w scans'
_diffrn_radiation_monochromator mirror
_diffrn_radiation_source 'SuperNova (Mo) X-ray Source'
_diffrn_radiation_type MoK\a
_diffrn_radiation_wavelength 0.71073
_diffrn_reflns_av_R_equivalents 0.0199
_diffrn_reflns_av_sigmaI/netI 0.0398
_diffrn_reflns_limit_h_max 8
_diffrn_reflns_limit_h_min -8
_diffrn_reflns_limit_k_max 9
_diffrn_reflns_limit_k_min -9
_diffrn_reflns_limit_l_max 14
_diffrn_reflns_limit_l_min -13
_diffrn_reflns_number 3805
_diffrn_reflns_theta_full 28.95
_diffrn_reflns_theta_max 28.95
_diffrn_reflns_theta_min 3.19
_diffrn_standards_number 0
_exptl_absorpt_coefficient_mu 0.09
_exptl_absorpt_correction_T_max 0.986
_exptl_absorpt_correction_T_min 0.973
_exptl_absorpt_correction_type multi-scan
_exptl_absorpt_process_details '(ABSCOR; Higashi, 1995)'
_exptl_crystal_colour blue
_exptl_crystal_density_diffrn 1.326
_exptl_crystal_density_method 'not measured'
_exptl_crystal_description block
_exptl_crystal_F_000 176
_exptl_crystal_size_max 0.43
_exptl_crystal_size_mid 0.25
_exptl_crystal_size_min 0.16
_refine_diff_density_max 0.132
_refine_diff_density_min -0.213
_refine_ls_extinction_method none
_refine_ls_goodness_of_fit_ref 1.094
_refine_ls_hydrogen_treatment constr
_refine_ls_matrix_type full
_refine_ls_number_parameters 118
_refine_ls_number_reflns 2265
_refine_ls_number_restraints 0
_refine_ls_restrained_S_all 1.094
_refine_ls_R_factor_all 0.0675
_refine_ls_R_factor_gt 0.0473
_refine_ls_shift/su_max 0.000
_refine_ls_shift/su_mean 0.000
_refine_ls_structure_factor_coef Fsqd
_refine_ls_weighting_details 'calc w=1/[\s^2^(Fo^2^)+(0.0428P)^2^+0.0566P] where P=(Fo^2^+2Fc^2^)/3'
_refine_ls_weighting_scheme calc
_refine_ls_wR_factor_gt 0.1046
_refine_ls_wR_factor_ref 0.1238
_reflns_number_gt 1439
_reflns_number_total 2265
_reflns_threshold_expression I>2\s(I)
_cod_data_source_file zs2228.cif
_cod_data_source_block I
_cod_database_code 2236791
_cod_database_fobs_code 2236791

loop_
_symmetry_equiv_pos_as_xyz
'x, y, z'
'-x, -y, -z'

loop_
_atom_site_type_symbol
_atom_site_label
_atom_site_fract_x
_atom_site_fract_y
_atom_site_fract_z
_atom_site_U_iso_or_equiv
_atom_site_adp_type
_atom_site_calc_flag
_atom_site_refinement_flags
_atom_site_occupancy
_atom_site_symmetry_multiplicity
N N4 0.25841(19) 0.19385(19) 0.19288(12) 0.0356(3) Uani d . 1 1
N N5 0.5564(2) 0.2497(2) 0.08299(14) 0.0438(4) Uani d . 1 1
C C8 0.5883(2) 0.0426(2) 0.13842(15) 0.0367(4) Uani d . 1 1
C C7 0.3704(3) -0.1861(3) 0.28068(17) 0.0462(4) Uani d . 1 1
C C6 0.4074(2) 0.0040(2) 0.20743(15) 0.0353(4) Uani d . 1 1
C C5 0.3567(2) 0.3342(2) 0.11807(16) 0.0420(4) Uani d . 1 1
H H5A 0.2902 0.4759 0.0938 0.050 Uiso calc R 1 1
N N3 0.9384(2) -0.2328(3) 0.10572(16) 0.0632(5) Uani d . 1 1
C C4 0.0347(2) 0.2341(3) 0.24210(16) 0.0425(4) Uani d . 1 1
H H4A -0.0060 0.1025 0.2662 0.051 Uiso calc R 1 1
H H4B -0.0557 0.3222 0.1723 0.051 Uiso calc R 1 1
C C3 0.7842(3) -0.1089(3) 0.12134(16) 0.0430(4) Uani d . 1 1
C C2 -0.0044(3) 0.3398(3) 0.36024(17) 0.0502(5) Uani d . 1 1
H H2A 0.0338 0.4727 0.3357 0.060 Uiso calc R 1 1
H H2B -0.1557 0.3685 0.3862 0.060 Uiso calc R 1 1
N N2 0.3452(3) -0.3409(3) 0.3388(2) 0.0740(6) Uani d . 1 1
C C1 0.1183(3) 0.2129(3) 0.47147(19) 0.0534(5) Uani d . 1 1
N N1 0.2152(3) 0.1117(3) 0.55746(19) 0.0798(6) Uani d . 1 1

loop_
_atom_site_aniso_label
_atom_site_aniso_U_11
_atom_site_aniso_U_22
_atom_site_aniso_U_33
_atom_site_aniso_U_12
_atom_site_aniso_U_13
_atom_site_aniso_U_23
N4 0.0358(7) 0.0354(7) 0.0338(7) -0.0091(5) 0.0008(5) -0.0038(5)
N5 0.0430(7) 0.0361(7) 0.0470(8) -0.0091(6) 0.0055(6) -0.0008(6)
C8 0.0379(8) 0.0356(8) 0.0347(8) -0.0078(6) -0.0010(6) -0.0049(7)
C7 0.0486(10) 0.0386(9) 0.0500(10) -0.0131(8) -0.0032(8) -0.0023(8)
C6 0.0409(8) 0.0323(8) 0.0324(8) -0.0096(6) -0.0032(6) -0.0040(6)
C5 0.0433(9) 0.0322(8) 0.0452(9) -0.0077(7) 0.0030(7) -0.0004(7)
N3 0.0538(9) 0.0568(10) 0.0660(11) 0.0044(8) 0.0037(8) -0.0100(8)
C4 0.0348(8) 0.0482(9) 0.0436(10) -0.0118(7) 0.0015(7) -0.0067(8)
C3 0.0430(9) 0.0419(9) 0.0407(9) -0.0082(7) 0.0011(7) -0.0053(7)
C2 0.0505(10) 0.0462(10) 0.0514(11) -0.0108(8) 0.0123(8) -0.0124(8)
N2 0.0836(13) 0.0471(10) 0.0879(14) -0.0269(9) -0.0008(10) 0.0065(9)
C1 0.0591(12) 0.0660(13) 0.0442(11) -0.0288(10) 0.0112(9) -0.0204(10)
N1 0.0850(14) 0.1093(17) 0.0516(11) -0.0391(12) -0.0047(10) -0.0104(11)

loop_
_atom_type_symbol
_atom_type_description
_atom_type_scat_dispersion_real
_atom_type_scat_dispersion_imag
_atom_type_scat_source
C C 0.0033 0.0016 'International Tables Vol C Tables 4.2.6.8 and 6.1.1.4'
H H 0.0000 0.0000 'International Tables Vol C Tables 4.2.6.8 and 6.1.1.4'
N N 0.0061 0.0033 'International Tables Vol C Tables 4.2.6.8 and 6.1.1.4'
O O 0.0106 0.0060 'International Tables Vol C Tables 4.2.6.8 and 6.1.1.4'

loop_
_geom_angle_atom_site_label_1
_geom_angle_atom_site_label_2
_geom_angle_atom_site_label_3
_geom_angle
C5 N4 C6 106.18(12)
C5 N4 C4 126.80(13)
C6 N4 C4 126.95(13)
C5 N5 C8 104.35(13)
N5 C8 C6 110.83(13)
N5 C8 C3 122.98(14)
C6 C8 C3 126.16(14)
N2 C7 C6 178.5(2)
C8 C6 N4 105.61(13)
C8 C6 C7 129.79(15)
N4 C6 C7 124.59(14)
N5 C5 N4 113.02(14)
N5 C5 H5A 123.5
N4 C5 H5A 123.5
N4 C4 C2 112.63(13)
N4 C4 H4A 109.1
C2 C4 H4A 109.1
N4 C4 H4B 109.1
C2 C4 H4B 109.1
H4A C4 H4B 107.8
N3 C3 C8 178.15(19)
C1 C2 C4 112.42(15)
C1 C2 H2A 109.1
C4 C2 H2A 109.1
C1 C2 H2B 109.1
C4 C2 H2B 109.1
H2A C2 H2B 107.9
N1 C1 C2 179.1(2)

loop_
_geom_bond_atom_site_label_1
_geom_bond_atom_site_label_2
_geom_bond_distance
N4 C5 1.3509(19)
N4 C6 1.3729(18)
N4 C4 1.4630(19)
N5 C5 1.3172(19)
N5 C8 1.3641(19)
C8 C6 1.370(2)
C8 C3 1.424(2)
C7 N2 1.137(2)
C7 C6 1.416(2)
C5 H5A 0.9300
N3 C3 1.142(2)
C4 C2 1.515(2)
C4 H4A 0.9700
C4 H4B 0.9700
C2 C1 1.452(3)
C2 H2A 0.9700
C2 H2B 0.9700
C1 N1 1.135(2)

loop_
_geom_torsion_atom_site_label_1
_geom_torsion_atom_site_label_2
_geom_torsion_atom_site_label_3
_geom_torsion_atom_site_label_4
_geom_torsion
_geom_torsion_publ_flag
C5 N4 C4 C2 -78.0(2) no
C6 N4 C4 C2 105.74(18) no
C4 N4 C5 N5 -176.61(14) no
C6 N4 C5 N5 0.25(18) no
C4 N4 C6 C7 -3.8(2) no
C4 N4 C6 C8 176.38(14) no
C5 N4 C6 C7 179.31(15) no
C5 N4 C6 C8 -0.48(16) no
C8 N5 C5 N4 0.08(17) no
C5 N5 C8 C3 178.04(15) no
C5 N5 C8 C6 -0.40(17) no
C1 C2 C4 N4 -61.4(2) no
N4 C6 C8 N5 0.55(17) no
N4 C6 C8 C3 -177.82(15) no
C7 C6 C8 N5 -179.22(16) no
C7 C6 C8 C3 2.4(3) no

loop_
_cod_related_entry_id
_cod_related_entry_database
_cod_related_entry_code
1 ChemSpider 30658200
